data_7062729
loop_
_publ_author_name
'Waziri, Ibrahim'
'Masena, Hlonepho M.'
'Yusuf, Tunde L.'
'Coetzee, Louis-Charl C.'
'Adeyinka, Adedapo S.'
'Muller, Alfred J.'

_publ_section_title
;
 Synthesis, characterization, biological evaluation, DFT and molecular
 docking studies of
 (Z)-2-((2-bromo-4-chlorophenyl)imino)methyl)-4-chlorophenol and its
 Co(ii), Ni(ii), Cu(ii), and Zn(ii) complexes
;
_journal_issue 38
_journal_name_full 'New Journal of Chemistry'
_journal_page_first 17853
_journal_page_last 17870
_journal_paper_doi 10.1039/D3NJ02910G
_journal_volume 47
_journal_year 2023
_chemical_formula_moiety '2(C13 H8 Br Cl2 N O)'
_chemical_formula_sum 'C26 H16 Br2 Cl4 N2 O2'
_chemical_formula_weight 690.046
_space_group_crystal_system monoclinic
_space_group_IT_number 14
_space_group_name_Hall '-P 2ybc'
_space_group_name_H-M_alt 'P 1 21/c 1'
_symmetry_Int_Tables_number 14
_atom_sites_solution_primary dual
_audit_creation_date 2023-04-18
_audit_creation_method
;
Olex2 1.5
(compiled 2023.03.06 svn.rbb2c1857 for OlexSys, GUI svn.r6748)
;
_audit_update_record
;
2023-04-18 deposited with the CCDC.	2023-09-13 downloaded from the CCDC.
;
_cell_angle_alpha 90
_cell_angle_beta 90.068(7)
_cell_angle_gamma 90
_cell_formula_units_Z 2
_cell_length_a 14.367(3)
_cell_length_b 3.9097(8)
_cell_length_c 23.118(4)
_cell_measurement_reflns_used 885
_cell_measurement_temperature 273.15
_cell_measurement_theta_max 21.94
_cell_measurement_theta_min 2.28
_cell_volume 1298.6(4)
_computing_molecular_graphics 'Olex2 1.5 (Dolomanov et al., 2009)'
_computing_publication_material 'Olex2 1.5 (Dolomanov et al., 2009)'
_computing_structure_refinement 'olex2.refine 1.5 (Bourhis et al., 2015)'
_computing_structure_solution 'SHELXT 2018/2 (Sheldrick, 2018)'
_diffrn_ambient_temperature 273.15
_diffrn_detector 'CCD area detector'
_diffrn_detector_area_resol_mean 7.9
_diffrn_detector_type 'Bruker SMART CCD 1K area detector'
_diffrn_measured_fraction_theta_full 0.9915
_diffrn_measured_fraction_theta_max 0.9836
_diffrn_measurement_device 'three-circle diffractometer'
_diffrn_measurement_device_type 'Bruker SMART CCD 1K area detector'
_diffrn_measurement_method '\f and \w scans'
_diffrn_radiation_monochromator graphite
_diffrn_radiation_probe x-ray
_diffrn_radiation_type 'Mo K\a'
_diffrn_radiation_wavelength 0.71073
_diffrn_reflns_av_R_equivalents 0.0702
_diffrn_reflns_av_unetI/netI 0.0474
_diffrn_reflns_Laue_measured_fraction_full 0.9915
_diffrn_reflns_Laue_measured_fraction_max 0.9836
_diffrn_reflns_limit_h_max 18
_diffrn_reflns_limit_h_min -18
_diffrn_reflns_limit_k_max 5
_diffrn_reflns_limit_k_min -5
_diffrn_reflns_limit_l_max 30
_diffrn_reflns_limit_l_min -30
_diffrn_reflns_number 19851
_diffrn_reflns_point_group_measured_fraction_full 0.9915
_diffrn_reflns_point_group_measured_fraction_max 0.9836
_diffrn_reflns_theta_full 25.2417
_diffrn_reflns_theta_max 27.90
_diffrn_reflns_theta_min 1.76
_diffrn_source 'sealed X-ray tube'
_diffrn_source_current 1.4
_diffrn_source_power 0.07
_diffrn_source_target Mo
_diffrn_source_voltage 50.0
_diffrn_standards_number 0
_exptl_absorpt_coefficient_mu 3.562
_exptl_absorpt_correction_T_max 0.7458
_exptl_absorpt_correction_T_min 0.3624
_exptl_absorpt_correction_type multi-scan
_exptl_absorpt_process_details
;
SADABS-2016/2 (Bruker,2016/2) was used for absorption correction.
wR2(int) was 0.1485 before and 0.0727 after correction.
The Ratio of minimum to maximum transmission is 0.4859.
The \l/2 correction factor is Not present.
;
_exptl_crystal_colour colourless
_exptl_crystal_colour_primary colourless
_exptl_crystal_density_diffrn 1.765
_exptl_crystal_description block
_exptl_crystal_F_000 680.691
_exptl_crystal_size_max 0.259
_exptl_crystal_size_mid 0.172
_exptl_crystal_size_min 0.062
_refine_diff_density_max 1.0006
_refine_diff_density_min -0.8172
_refine_diff_density_rms 0.1462
_refine_ls_d_res_high 0.7595
_refine_ls_d_res_low 11.5589
_refine_ls_goodness_of_fit_ref 1.1092
_refine_ls_hydrogen_treatment constr
_refine_ls_matrix_type full
_refine_ls_number_constraints 16
_refine_ls_number_parameters 164
_refine_ls_number_reflns 3056
_refine_ls_number_restraints 0
_refine_ls_restrained_S_all 1.1092
_refine_ls_R_factor_all 0.1029
_refine_ls_R_factor_gt 0.0655
_refine_ls_shift/su_max -0.0002
_refine_ls_shift/su_mean 0.0000
_refine_ls_structure_factor_coef Fsqd
_refine_ls_weighting_details 'w=1/[\s^2^(Fo^2^)+(0.0388P)^2^+3.0720P] where P=(Fo^2^+2Fc^2^)/3'
_refine_ls_weighting_scheme calc
_refine_ls_wR_factor_gt 0.1320
_refine_ls_wR_factor_ref 0.1483
_reflns_Friedel_coverage 0.0
_reflns_limit_h_max 18
_reflns_limit_h_min -18
_reflns_limit_k_max 5
_reflns_limit_k_min 0
_reflns_limit_l_max 30
_reflns_limit_l_min 0
_reflns_number_gt 2010
_reflns_number_total 3056
_reflns_threshold_expression I>=2u(I)
_cod_data_source_file d3nj02910g2.cif
_cod_data_source_block 22ibw_hl2_0ma_a
_cod_depositor_comments 'Adding full bibliography for 7062729--7062731.cif.'
_cod_original_cell_volume 1298.5(4)
_cod_database_code 7062729
_olex2_refinement_description
;
1. Fixed Uiso
 At 1.2 times of:
  All C(H) groups
 At 1.5 times of:
  All O(H) groups
2.a Aromatic/amide H refined with riding coordinates:
 C1(H1a), C7(H7), C4(H4), C9(H9), C5(H5), C10(H10), C12(H12)
2.b Idealised tetrahedral OH refined as rotating group:
 O1(H1)
;
_olex2_submission_special_instructions 'No special instructions were received'

loop_
_space_group_symop_id
_space_group_symop_operation_xyz
1 x,y,z
2 -x,y+1/2,-z+1/2
3 -x,-y,-z
4 x,-y-1/2,z-1/2

loop_
_atom_site_label
_atom_site_type_symbol
_atom_site_fract_x
_atom_site_fract_y
_atom_site_fract_z
_atom_site_U_iso_or_equiv
_atom_site_adp_type
_atom_site_occupancy
_atom_site_refinement_flags_posn
Br2 Br 0.83679(4) 0.3893(2) 0.49735(2) 0.0885(3) Uani 1.000000 .
Cl1 Cl 0.31422(9) 0.3458(4) 0.28704(6) 0.0691(4) Uani 1.000000 .
Cl2 Cl 1.10483(9) -0.0560(5) 0.34572(7) 0.0823(5) Uani 1.000000 .
O1 O 0.5992(2) 0.7563(11) 0.45471(14) 0.0596(9) Uani 1.000000 .
H1 H 0.6517(3) 0.732(17) 0.4415(11) 0.0894(14) Uiso 1.000000 GR
N1 N 0.7230(2) 0.4627(10) 0.38711(16) 0.0441(9) Uani 1.000000 .
C1 C 0.6555(3) 0.3733(12) 0.3541(2) 0.0446(10) Uani 1.000000 .
H1a H 0.6679(3) 0.2358(12) 0.3222(2) 0.0535(13) Uiso 1.000000 R
C2 C 0.5606(3) 0.4801(12) 0.36504(19) 0.0405(10) Uani 1.000000 .
C3 C 0.5360(3) 0.6583(13) 0.41505(19) 0.0454(11) Uani 1.000000 .
C4 C 0.4424(3) 0.7391(14) 0.4249(2) 0.0545(13) Uani 1.000000 .
H4 H 0.4256(3) 0.8556(14) 0.4584(2) 0.0654(15) Uiso 1.000000 R
C5 C 0.3757(3) 0.6477(14) 0.3857(2) 0.0562(13) Uani 1.000000 .
H5 H 0.3137(3) 0.7036(14) 0.3923(2) 0.0674(16) Uiso 1.000000 R
C6 C 0.4003(3) 0.4723(13) 0.3360(2) 0.0473(11) Uani 1.000000 .
C7 C 0.4914(3) 0.3867(13) 0.3255(2) 0.0474(11) Uani 1.000000 .
H7 H 0.5070(3) 0.2668(13) 0.2922(2) 0.0569(13) Uiso 1.000000 R
C8 C 0.8135(3) 0.3363(12) 0.37566(19) 0.0441(10) Uani 1.000000 .
C9 C 0.8459(3) 0.2696(14) 0.3204(2) 0.0511(12) Uani 1.000000 .
H9 H 0.8069(3) 0.3072(14) 0.2889(2) 0.0614(15) Uiso 1.000000 R
C10 C 0.9349(3) 0.1486(14) 0.3111(2) 0.0536(12) Uani 1.000000 .
H10 H 0.9554(3) 0.1024(14) 0.2737(2) 0.0643(15) Uiso 1.000000 R
C11 C 0.9927(3) 0.0973(14) 0.3572(2) 0.0537(13) Uani 1.000000 .
C12 C 0.9641(3) 0.1629(16) 0.4125(2) 0.0611(14) Uani 1.000000 .
H12 H 1.0037(3) 0.1244(16) 0.4437(2) 0.0733(17) Uiso 1.000000 R
C13 C 0.8746(3) 0.2887(14) 0.4211(2) 0.0510(12) Uani 1.000000 .

loop_
_atom_site_aniso_label
_atom_site_aniso_U_11
_atom_site_aniso_U_22
_atom_site_aniso_U_33
_atom_site_aniso_U_12
_atom_site_aniso_U_13
_atom_site_aniso_U_23
Br2 0.0708(4) 0.1446(8) 0.0501(3) 0.0194(4) -0.0020(3) -0.0201(4)
Cl1 0.0487(7) 0.0805(11) 0.0781(9) -0.0063(7) -0.0096(6) 0.0092(8)
Cl2 0.0412(6) 0.1162(15) 0.0895(10) 0.0151(8) 0.0090(6) 0.0010(10)
O1 0.0559(19) 0.073(3) 0.0497(18) 0.0091(19) 0.0041(15) -0.0101(18)
N1 0.0419(19) 0.043(2) 0.048(2) 0.0010(17) 0.0042(16) 0.0001(18)
C1 0.046(2) 0.040(3) 0.047(2) 0.003(2) 0.0080(19) -0.001(2)
C2 0.040(2) 0.038(3) 0.043(2) 0.0026(19) 0.0069(18) 0.004(2)
C3 0.052(2) 0.042(3) 0.042(2) 0.005(2) 0.0062(19) 0.006(2)
C4 0.056(3) 0.058(3) 0.049(3) 0.012(2) 0.017(2) -0.000(2)
C5 0.046(2) 0.061(4) 0.061(3) 0.011(2) 0.014(2) 0.011(3)
C6 0.040(2) 0.051(3) 0.051(3) 0.000(2) 0.0023(19) 0.009(2)
C7 0.044(2) 0.049(3) 0.048(2) 0.003(2) 0.0096(19) 0.002(2)
C8 0.040(2) 0.043(3) 0.049(2) -0.001(2) 0.0027(19) -0.001(2)
C9 0.041(2) 0.063(3) 0.050(3) -0.001(2) 0.001(2) 0.004(2)
C10 0.048(3) 0.063(3) 0.050(3) 0.004(2) 0.010(2) 0.003(3)
C11 0.039(2) 0.059(3) 0.063(3) 0.001(2) 0.005(2) 0.002(3)
C12 0.042(2) 0.080(4) 0.062(3) 0.001(3) -0.007(2) 0.002(3)
C13 0.044(2) 0.060(3) 0.049(3) -0.002(2) 0.002(2) -0.004(2)

loop_
_atom_type_symbol
_atom_type_scat_dispersion_real
_atom_type_scat_dispersion_imag
_atom_type_scat_Cromer_Mann_a1
_atom_type_scat_Cromer_Mann_a2
_atom_type_scat_Cromer_Mann_a3
_atom_type_scat_Cromer_Mann_a4
_atom_type_scat_Cromer_Mann_b1
_atom_type_scat_Cromer_Mann_b2
_atom_type_scat_Cromer_Mann_b3
_atom_type_scat_Cromer_Mann_b4
_atom_type_scat_Cromer_Mann_c
_atom_type_scat_source
_atom_type_scat_dispersion_source
Br -0.28346 2.55990 17.17890 5.23580 5.63770 3.98510 2.17230 16.57960 0.26090 41.43280 2.95570 'International Tables Volume C Table 6.1.1.4 (pp. 500-502)' 'Henke, Gullikson and Davis, At. Data and Nucl. Data Tables, 1993, 54, 2'
C 0.00347 0.00161 2.31000 1.02000 1.58860 0.86500 20.84390 10.20750 0.56870 51.65120 0.21560 'International Tables Volume C Table 6.1.1.4 (pp. 500-502)' 'Henke, Gullikson and Davis, At. Data and Nucl. Data Tables, 1993, 54, 2'
Cl 0.14873 0.16029 11.46040 7.19640 6.25560 1.64550 0.01040 1.16620 18.51940 47.77840 -9.55740 'International Tables Volume C Table 6.1.1.4 (pp. 500-502)' 'Henke, Gullikson and Davis, At. Data and Nucl. Data Tables, 1993, 54, 2'
H 0.00000 0.00000 0.49300 0.32291 0.14019 0.04081 10.51090 26.12570 3.14236 57.79970 0.00304 'International Tables Volume C Table 6.1.1.4 (pp. 500-502)' 'Henke, Gullikson and Davis, At. Data and Nucl. Data Tables, 1993, 54, 2'
N 0.00653 0.00323 12.21260 3.13220 2.01250 1.16630 0.00570 9.89330 28.99750 0.58260 -11.52900 'International Tables Volume C Table 6.1.1.4 (pp. 500-502)' 'Henke, Gullikson and Davis, At. Data and Nucl. Data Tables, 1993, 54, 2'
O 0.01158 0.00611 3.04850 2.28680 1.54630 0.86700 13.27710 5.70110 0.32390 32.90890 0.25080 'International Tables Volume C Table 6.1.1.4 (pp. 500-502)' 'Henke, Gullikson and Davis, At. Data and Nucl. Data Tables, 1993, 54, 2'

loop_
_geom_angle_atom_site_label_1
_geom_angle_atom_site_label_2
_geom_angle_atom_site_label_3
_geom_angle
_geom_angle_site_symmetry_1
_geom_angle_site_symmetry_3
_geom_angle_publ_flag
C3 O1 H1 109.5 . . ?
C8 N1 C1 119.2(4) . . ?
H1a C1 N1 119.0(3) . . ?
C2 C1 N1 121.9(4) . . ?
C2 C1 H1a 119.0(3) . . ?
C3 C2 C1 121.8(4) . . ?
C7 C2 C1 118.7(4) . . ?
C7 C2 C3 119.4(4) . . ?
C2 C3 O1 122.4(4) . . ?
C4 C3 O1 118.2(4) . . ?
C4 C3 C2 119.4(4) . . ?
H4 C4 C3 119.8(3) . . ?
C5 C4 C3 120.4(5) . . ?
C5 C4 H4 119.8(3) . . ?
H5 C5 C4 120.0(3) . . ?
C6 C5 C4 120.0(4) . . ?
C6 C5 H5 120.0(3) . . ?
C5 C6 Cl1 119.8(4) . . ?
C7 C6 Cl1 119.4(4) . . ?
C7 C6 C5 120.8(4) . . ?
C6 C7 C2 119.9(4) . . ?
H7 C7 C2 120.0(3) . . ?
H7 C7 C6 120.0(3) . . ?
C9 C8 N1 123.2(4) . . ?
C13 C8 N1 119.2(4) . . ?
C13 C8 C9 117.6(4) . . ?
H9 C9 C8 119.3(3) . . ?
C10 C9 C8 121.4(4) . . ?
C10 C9 H9 119.3(3) . . ?
H10 C10 C9 120.3(3) . . ?
C11 C10 C9 119.4(4) . . ?
C11 C10 H10 120.3(3) . . ?
C10 C11 Cl2 119.6(4) . . ?
C12 C11 Cl2 119.1(4) . . ?
C12 C11 C10 121.3(4) . . ?
H12 C12 C11 120.7(3) . . ?
C13 C12 C11 118.5(5) . . ?
C13 C12 H12 120.7(3) . . ?
C8 C13 Br2 120.0(3) . . ?
C12 C13 Br2 118.3(4) . . ?
C12 C13 C8 121.8(4) . . ?

loop_
_geom_bond_atom_site_label_1
_geom_bond_atom_site_label_2
_geom_bond_distance
_geom_bond_site_symmetry_2
_geom_bond_publ_flag
Br2 C13 1.887(5) . ?
Cl1 C6 1.748(5) . ?
Cl2 C11 1.740(5) . ?
O1 H1 0.8200 . ?
O1 C3 1.345(6) . ?
N1 C1 1.282(6) . ?
N1 C8 1.417(5) . ?
C1 H1a 0.9300 . ?
C1 C2 1.449(6) . ?
C2 C3 1.395(6) . ?
C2 C7 1.398(6) . ?
C3 C4 1.400(6) . ?
C4 H4 0.9300 . ?
C4 C5 1.367(7) . ?
C5 H5 0.9300 . ?
C5 C6 1.383(7) . ?
C6 C7 1.372(6) . ?
C7 H7 0.9300 . ?
C8 C9 1.385(6) . ?
C8 C13 1.380(6) . ?
C9 H9 0.9300 . ?
C9 C10 1.381(6) . ?
C10 H10 0.9300 . ?
C10 C11 1.365(7) . ?
C11 C12 1.368(7) . ?
C12 H12 0.9300 . ?
C12 C13 1.392(7) . ?

loop_
_geom_torsion_atom_site_label_1
_geom_torsion_atom_site_label_2
_geom_torsion_atom_site_label_3
_geom_torsion_atom_site_label_4
_geom_torsion
_geom_torsion_site_symmetry_1
_geom_torsion_site_symmetry_2
_geom_torsion_site_symmetry_3
_geom_torsion_site_symmetry_4
_geom_torsion_publ_flag
Br2 C13 C8 N1 0.3(5) . . . . ?
Br2 C13 C8 C9 177.8(4) . . . . ?
Br2 C13 C12 C11 -178.5(4) . . . . ?
Cl1 C6 C5 C4 178.2(4) . . . . ?
Cl1 C6 C7 C2 -178.6(4) . . . . ?
Cl2 C11 C10 C9 179.9(4) . . . . ?
Cl2 C11 C12 C13 179.4(5) . . . . ?
O1 C3 C2 C1 3.3(6) . . . . ?
O1 C3 C2 C7 -179.9(5) . . . . ?
O1 C3 C4 C5 179.4(5) . . . . ?
N1 C1 C2 C3 -6.3(6) . . . . ?
N1 C1 C2 C7 176.9(5) . . . . ?
N1 C8 C9 C10 179.6(5) . . . . ?
N1 C8 C13 C12 179.5(5) . . . . ?
C1 C2 C3 C4 -176.6(5) . . . . ?
C1 C2 C7 C6 177.3(4) . . . . ?
C2 C3 C4 C5 -0.7(6) . . . . ?
C2 C7 C6 C5 -0.6(6) . . . . ?
C3 C4 C5 C6 0.5(6) . . . . ?
C4 C5 C6 C7 0.2(6) . . . . ?
C8 C9 C10 C11 -0.8(6) . . . . ?
C8 C13 C12 C11 2.3(6) . . . . ?
C9 C10 C11 C12 0.1(7) . . . . ?
C10 C11 C12 C13 -0.8(6) . . . . ?
